data_1553366
loop_
_publ_author_name
'Olivon, Florent'
'Nothias, Louis-F\'elix'
'Dumontet, Vincent'
'Retailleau, Pascal'
'Berger, Sylvie'
'Ferry, Gilles'
'Cohen, William'
'Pfeiffer, Bruno'
'Boutin, Jean A.'
'Scalbert, Elisabeth'
'Roussi, Fanny'
'Litaudon, Marc'

_publ_section_title
;
 Natural Inhibitors of the RhoA-p115 Complex from the Bark of Meiogyne
 baillonii.
;
_journal_issue 7
_journal_name_full 'Journal of natural products'
_journal_page_first 1610
_journal_page_last 1618
_journal_paper_doi 10.1021/acs.jnatprod.8b00209
_journal_volume 81
_journal_year 2018
_chemical_formula_moiety 'C17 H14 O7'
_chemical_formula_sum 'C17 H14 O7'
_chemical_formula_weight 330.28
_chemical_name_common 'baillonic acid'
_chemical_name_systematic
; 
3,8-dimethoxy-1-methyl-11-oxo-11H-dibenzo[b,e][1,4]dioxepine-6-carboxylic acid
;
_space_group_IT_number 14
_space_group_name_Hall '-P 2yn'
_space_group_name_H-M_alt 'P 1 21/n 1'
_symmetry_cell_setting monoclinic
_symmetry_space_group_name_Hall '-P 2yn'
_symmetry_space_group_name_H-M 'P 1 21/n 1'
_atom_sites_solution_hydrogens geom
_atom_sites_solution_primary direct
_atom_sites_solution_secondary difmap
_cell_angle_alpha 90.00
_cell_angle_beta 93.524(14)
_cell_angle_gamma 90.00
_cell_formula_units_Z 4
_cell_length_a 9.176(7)
_cell_length_b 8.194(2)
_cell_length_c 19.269(2)
_cell_measurement_reflns_used 1968
_cell_measurement_temperature 173(2)
_cell_measurement_theta_max 68.00
_cell_measurement_theta_min 6.90
_cell_volume 1446.1(12)
_computing_cell_refinement 'CrystalClear-SM Expert 2.0 r4 (Rigaku, 2009)'
_computing_data_collection 'CrystalClear-SM Expert 2.0 r4 (Rigaku, 2009)'
_computing_data_reduction 'CrystalClear-SM Expert 2.0 r4 (Rigaku, 2009)'
_computing_molecular_graphics 'PLATON (Spek, 2009)'
_computing_publication_material 'SHELXL-2018/1 (Sheldrick, 2018)'
_computing_structure_refinement 'SHELXL-2018/1 (Sheldrick, 2018)'
_computing_structure_solution 'SHELXS97 (Sheldrick, 2008)'
_diffrn_ambient_temperature 173(2)
_diffrn_detector_type 'RAPID II large area curved imaging plate detector '
_diffrn_measured_fraction_theta_full 0.963
_diffrn_measured_fraction_theta_max 0.961
_diffrn_measurement_device_type 'Rigaku rapid II RAXIS conversion'
_diffrn_measurement_method 'profile data from \w-scans'
_diffrn_radiation_monochromator graphite
_diffrn_radiation_source 'fine-focus sealed tube'
_diffrn_radiation_type CuK\a
_diffrn_radiation_wavelength 1.54187
_diffrn_reflns_av_R_equivalents 0.0444
_diffrn_reflns_av_unetI/netI 0.0388
_diffrn_reflns_Laue_measured_fraction_full 0.963
_diffrn_reflns_Laue_measured_fraction_max 0.961
_diffrn_reflns_limit_h_max 10
_diffrn_reflns_limit_h_min -11
_diffrn_reflns_limit_k_max 8
_diffrn_reflns_limit_k_min -9
_diffrn_reflns_limit_l_max 22
_diffrn_reflns_limit_l_min -22
_diffrn_reflns_number 9506
_diffrn_reflns_point_group_measured_fraction_full 0.963
_diffrn_reflns_point_group_measured_fraction_max 0.961
_diffrn_reflns_theta_full 67.687
_diffrn_reflns_theta_max 68.224
_diffrn_reflns_theta_min 7.101
_exptl_absorpt_coefficient_mu 1.014
_exptl_absorpt_correction_T_max 0.75
_exptl_absorpt_correction_T_min 0.500
_exptl_absorpt_correction_type multi-scan
_exptl_absorpt_process_details 'FS_ABSCOR (Rigaku, 2009)'
_exptl_crystal_colour brown
_exptl_crystal_density_diffrn 1.517
_exptl_crystal_density_method 'not measured'
_exptl_crystal_description tab
_exptl_crystal_F_000 688
_exptl_crystal_size_max 0.49
_exptl_crystal_size_mid 0.45
_exptl_crystal_size_min 0.29
_refine_diff_density_max 0.219
_refine_diff_density_min -0.232
_refine_diff_density_rms 0.045
_refine_ls_extinction_coef 0.0017(3)
_refine_ls_extinction_expression Fc^*^=kFc[1+0.001xFc^2^\l^3^/sin(2\q)]^-1/4^
_refine_ls_extinction_method 'SHELXL-2018/1 (Sheldrick 2018)'
_refine_ls_goodness_of_fit_ref 1.112
_refine_ls_hydrogen_treatment constr
_refine_ls_matrix_type full
_refine_ls_number_parameters 222
_refine_ls_number_reflns 2534
_refine_ls_number_restraints 0
_refine_ls_restrained_S_all 1.112
_refine_ls_R_factor_all 0.0443
_refine_ls_R_factor_gt 0.0345
_refine_ls_shift/su_max 0.000
_refine_ls_shift/su_mean 0.000
_refine_ls_structure_factor_coef Fsqd
_refine_ls_weighting_details 'w=1/[\s^2^(Fo^2^)+(0.0481P)^2^+0.3674P] where P=(Fo^2^+2Fc^2^)/3'
_refine_ls_weighting_scheme calc
_refine_ls_wR_factor_gt 0.0909
_refine_ls_wR_factor_ref 0.1038
_reflns_Friedel_coverage 0.000
_reflns_number_gt 2045
_reflns_number_total 2549
_reflns_threshold_expression 'I > 2\s(I)'
_cod_data_source_file np8b00209_si_002.cif
_cod_data_source_block Compound_9
_cod_original_sg_symbol_H-M 'P 21/n'
_cod_database_code 1553366

loop_
_symmetry_equiv_pos_as_xyz
'x, y, z'
'-x+1/2, y+1/2, -z+1/2'
'-x, -y, -z'
'x-1/2, -y-1/2, z-1/2'

loop_
_atom_site_label
_atom_site_type_symbol
_atom_site_fract_x
_atom_site_fract_y
_atom_site_fract_z
_atom_site_U_iso_or_equiv
_atom_site_adp_type
_atom_site_occupancy
_atom_site_site_symmetry_order
_atom_site_calc_flag
_atom_site_refinement_flags_posn
_atom_site_refinement_flags_adp
O1 O 0.30043(11) 0.34680(14) 0.18997(5) 0.0218(3) Uani 1 1 d . .
O2 O 0.03879(11) 0.37816(15) 0.25536(6) 0.0267(3) Uani 1 1 d . .
O3 O 0.09223(12) 0.29848(16) 0.36145(6) 0.0347(3) Uani 1 1 d . .
O4 O 0.71682(12) 0.58538(17) 0.30118(6) 0.0340(3) Uani 1 1 d . .
O2' O 0.43315(12) 0.41110(15) 0.06966(6) 0.0289(3) Uani 1 1 d . .
O3' O 0.33129(12) 0.60489(15) 0.00122(6) 0.0282(3) Uani 1 1 d . .
H3'O H 0.410614 0.596064 -0.018018 0.042 Uiso 1 1 calc R U
O1' O -0.15661(11) 0.70828(15) 0.06812(6) 0.0285(3) Uani 1 1 d . .
C1 C 0.28563(16) 0.4350(2) 0.30924(8) 0.0219(4) Uani 1 1 d . .
C2 C 0.36484(16) 0.41981(19) 0.24968(8) 0.0197(4) Uani 1 1 d . .
C3 C 0.50740(17) 0.4685(2) 0.24817(8) 0.0236(4) Uani 1 1 d . .
H3 H 0.559099 0.454167 0.207380 0.028 Uiso 1 1 calc R U
C4 C 0.57517(17) 0.5392(2) 0.30711(9) 0.0250(4) Uani 1 1 d . .
C5 C 0.49866(19) 0.5590(2) 0.36671(9) 0.0275(4) Uani 1 1 d . .
H5 H 0.545374 0.609319 0.406539 0.033 Uiso 1 1 calc R U
C6 C 0.35494(18) 0.5063(2) 0.36891(9) 0.0251(4) Uani 1 1 d . .
C7 C 0.13685(17) 0.3658(2) 0.31173(8) 0.0245(4) Uani 1 1 d . .
C8 C 0.2777(2) 0.5324(3) 0.43479(9) 0.0365(5) Uani 1 1 d . .
H8A H 0.339013 0.599089 0.467135 0.055 Uiso 1 1 calc R U
H8B H 0.258961 0.426656 0.456243 0.055 Uiso 1 1 calc R U
H8C H 0.184794 0.588571 0.423837 0.055 Uiso 1 1 calc R U
C9 C 0.7926(2) 0.6600(3) 0.35976(10) 0.0398(5) Uani 1 1 d . .
H9A H 0.893517 0.682726 0.348894 0.060 Uiso 1 1 calc R U
H9B H 0.792286 0.586259 0.399778 0.060 Uiso 1 1 calc R U
H9C H 0.743928 0.762426 0.370844 0.060 Uiso 1 1 calc R U
C1' C 0.07963(16) 0.6051(2) 0.06625(8) 0.0219(4) Uani 1 1 d . .
H1' H 0.085319 0.655383 0.022072 0.026 Uiso 1 1 calc R U
C2' C -0.04721(17) 0.6213(2) 0.10178(8) 0.0220(4) Uani 1 1 d . .
C3' C -0.05592(16) 0.5502(2) 0.16667(8) 0.0229(4) Uani 1 1 d . .
H3' H -0.141064 0.562726 0.191823 0.027 Uiso 1 1 calc R U
C4' C 0.06185(17) 0.4607(2) 0.19409(8) 0.0223(4) Uani 1 1 d . .
C5' C 0.18874(16) 0.4414(2) 0.15936(8) 0.0199(4) Uani 1 1 d . .
C6' C 0.19823(16) 0.5163(2) 0.09454(8) 0.0203(4) Uani 1 1 d . .
C7' C 0.33159(16) 0.5067(2) 0.05424(8) 0.0208(4) Uani 1 1 d . .
C8' C -0.29066(16) 0.7240(2) 0.10194(9) 0.0283(4) Uani 1 1 d . .
H8'A H -0.360624 0.787298 0.072377 0.042 Uiso 1 1 calc R U
H8'B H -0.272128 0.780209 0.146517 0.042 Uiso 1 1 calc R U
H8'C H -0.330916 0.615415 0.110068 0.042 Uiso 1 1 calc R U

loop_
_atom_site_aniso_label
_atom_site_aniso_U_11
_atom_site_aniso_U_22
_atom_site_aniso_U_33
_atom_site_aniso_U_23
_atom_site_aniso_U_13
_atom_site_aniso_U_12
O1 0.0201(6) 0.0256(7) 0.0197(6) -0.0017(5) 0.0006(4) 0.0026(5)
O2 0.0221(6) 0.0367(7) 0.0217(6) 0.0080(5) 0.0042(5) -0.0029(5)
O3 0.0292(6) 0.0479(9) 0.0279(7) 0.0158(6) 0.0086(5) 0.0018(6)
O4 0.0237(6) 0.0458(8) 0.0321(7) -0.0010(6) -0.0019(5) -0.0089(6)
O2' 0.0221(6) 0.0374(7) 0.0279(7) 0.0043(5) 0.0069(5) 0.0051(5)
O3' 0.0239(6) 0.0398(8) 0.0219(7) 0.0040(5) 0.0086(5) 0.0011(5)
O1' 0.0179(6) 0.0395(8) 0.0283(7) 0.0074(5) 0.0038(5) 0.0039(5)
C1 0.0217(8) 0.0253(9) 0.0188(9) 0.0036(7) 0.0026(6) 0.0034(7)
C2 0.0216(8) 0.0184(9) 0.0190(8) 0.0021(6) 0.0003(6) 0.0030(6)
C3 0.0225(8) 0.0285(9) 0.0201(9) 0.0020(7) 0.0042(7) 0.0011(7)
C4 0.0219(8) 0.0272(10) 0.0255(9) 0.0052(7) -0.0010(7) -0.0007(7)
C5 0.0328(10) 0.0270(10) 0.0222(9) -0.0006(7) -0.0024(7) 0.0013(8)
C6 0.0313(9) 0.0216(9) 0.0226(9) 0.0023(7) 0.0043(7) 0.0056(7)
C7 0.0246(9) 0.0283(10) 0.0212(9) 0.0032(7) 0.0059(7) 0.0053(7)
C8 0.0426(11) 0.0448(12) 0.0227(10) -0.0023(8) 0.0069(8) 0.0028(9)
C9 0.0371(11) 0.0420(12) 0.0388(12) 0.0004(9) -0.0103(9) -0.0106(9)
C1' 0.0207(8) 0.0272(10) 0.0179(8) -0.0001(6) 0.0020(6) -0.0043(7)
C2' 0.0166(8) 0.0261(9) 0.0231(9) -0.0012(7) -0.0012(6) -0.0013(7)
C3' 0.0171(8) 0.0287(10) 0.0232(9) -0.0019(7) 0.0043(6) -0.0019(7)
C4' 0.0227(8) 0.0261(9) 0.0185(9) 0.0015(7) 0.0033(6) -0.0037(7)
C5' 0.0176(8) 0.0236(9) 0.0183(8) -0.0026(6) 0.0003(6) -0.0024(6)
C6' 0.0170(8) 0.0251(9) 0.0187(8) -0.0040(6) 0.0006(6) -0.0036(7)
C7' 0.0200(8) 0.0265(9) 0.0157(8) -0.0026(7) 0.0007(6) -0.0024(7)
C8' 0.0180(8) 0.0345(10) 0.0328(10) -0.0016(8) 0.0050(7) 0.0029(7)

loop_
_atom_type_symbol
_atom_type_description
_atom_type_scat_dispersion_real
_atom_type_scat_dispersion_imag
_atom_type_scat_source
C C 0.0181 0.0091 'International Tables Vol C Tables 4.2.6.8 and 6.1.1.4'
H H 0.0000 0.0000 'International Tables Vol C Tables 4.2.6.8 and 6.1.1.4'
O O 0.0492 0.0322 'International Tables Vol C Tables 4.2.6.8 and 6.1.1.4'

loop_
_geom_angle_atom_site_label_1
_geom_angle_atom_site_label_2
_geom_angle_atom_site_label_3
_geom_angle
C5' O1 C2 112.05(12)
C7 O2 C4' 125.65(12)
C4 O4 C9 118.21(14)
C7' O3' H3'O 109.5
C2' O1' C8' 117.31(13)
C2 C1 C6 118.37(15)
C2 C1 C7 121.19(15)
C6 C1 C7 120.25(14)
C3 C2 O1 117.66(13)
C3 C2 C1 122.38(15)
O1 C2 C1 119.90(14)
C2 C3 C4 119.01(14)
C2 C3 H3 120.5
C4 C3 H3 120.5
O4 C4 C3 115.36(14)
O4 C4 C5 124.61(16)
C3 C4 C5 120.04(16)
C6 C5 C4 121.10(17)
C6 C5 H5 119.5
C4 C5 H5 119.5
C5 C6 C1 119.08(15)
C5 C6 C8 118.54(16)
C1 C6 C8 122.35(16)
O3 C7 O2 115.29(15)
O3 C7 C1 124.22(16)
O2 C7 C1 120.49(13)
C6 C8 H8A 109.5
C6 C8 H8B 109.5
H8A C8 H8B 109.5
C6 C8 H8C 109.5
H8A C8 H8C 109.5
H8B C8 H8C 109.5
O4 C9 H9A 109.5
O4 C9 H9B 109.5
H9A C9 H9B 109.5
O4 C9 H9C 109.5
H9A C9 H9C 109.5
H9B C9 H9C 109.5
C6' C1' C2' 120.96(15)
C6' C1' H1' 119.5
C2' C1' H1' 119.5
O1' C2' C3' 124.58(14)
O1' C2' C1' 115.45(14)
C3' C2' C1' 119.97(15)
C4' C3' C2' 118.71(14)
C4' C3' H3' 120.6
C2' C3' H3' 120.6
C3' C4' C5' 122.35(15)
C3' C4' O2 115.26(13)
C5' C4' O2 122.09(14)
C4' C5' O1 118.59(14)
C4' C5' C6' 118.73(15)
O1 C5' C6' 122.67(13)
C1' C6' C5' 119.26(14)
C1' C6' C7' 118.08(14)
C5' C6' C7' 122.66(14)
O2' C7' O3' 122.99(14)
O2' C7' C6' 122.53(14)
O3' C7' C6' 114.47(14)
O1' C8' H8'A 109.5
O1' C8' H8'B 109.5
H8'A C8' H8'B 109.5
O1' C8' H8'C 109.5
H8'A C8' H8'C 109.5
H8'B C8' H8'C 109.5

loop_
_geom_bond_atom_site_label_1
_geom_bond_atom_site_label_2
_geom_bond_distance
O1 C5' 1.3873(19)
O1 C2 1.3953(18)
O2 C7 1.371(2)
O2 C4' 1.3879(18)
O3 C7 1.1993(19)
O4 C4 1.365(2)
O4 C9 1.426(2)
O2' C7' 1.2395(19)
O3' C7' 1.3005(19)
O3' H3'O 0.8400
O1' C2' 1.362(2)
O1' C8' 1.4329(19)
C1 C2 1.401(2)
C1 C6 1.406(2)
C1 C7 1.482(2)
C2 C3 1.370(2)
C3 C4 1.387(2)
C3 H3 0.9500
C4 C5 1.392(2)
C5 C6 1.391(3)
C5 H5 0.9500
C6 C8 1.507(2)
C8 H8A 0.9800
C8 H8B 0.9800
C8 H8C 0.9800
C9 H9A 0.9800
C9 H9B 0.9800
C9 H9C 0.9800
C1' C6' 1.392(2)
C1' C2' 1.393(2)
C1' H1' 0.9500
C2' C3' 1.386(2)
C3' C4' 1.384(2)
C3' H3' 0.9500
C4' C5' 1.387(2)
C5' C6' 1.399(2)
C6' C7' 1.491(2)
C8' H8'A 0.9800
C8' H8'B 0.9800
C8' H8'C 0.9800

loop_
_geom_hbond_atom_site_label_D
_geom_hbond_atom_site_label_H
_geom_hbond_atom_site_label_A
_geom_hbond_distance_DH
_geom_hbond_distance_HA
_geom_hbond_distance_DA
_geom_hbond_angle_DHA
_geom_hbond_site_symmetry_A
_geom_hbond_publ_flag
O3' H3'O O2' 0.84 1.80 2.630(2) 172.0 3_665 yes

loop_
_geom_torsion_atom_site_label_1
_geom_torsion_atom_site_label_2
_geom_torsion_atom_site_label_3
_geom_torsion_atom_site_label_4
_geom_torsion
C5' O1 C2 C3 -114.11(15)
C5' O1 C2 C1 68.43(18)
C6 C1 C2 C3 1.4(2)
C7 C1 C2 C3 -173.58(15)
C6 C1 C2 O1 178.76(14)
C7 C1 C2 O1 3.8(2)
O1 C2 C3 C4 -179.00(14)
C1 C2 C3 C4 -1.6(3)
C9 O4 C4 C3 179.52(16)
C9 O4 C4 C5 -0.3(3)
C2 C3 C4 O4 -179.56(15)
C2 C3 C4 C5 0.3(3)
O4 C4 C5 C6 -178.99(15)
C3 C4 C5 C6 1.1(3)
C4 C5 C6 C1 -1.3(3)
C4 C5 C6 C8 -179.52(16)
C2 C1 C6 C5 0.0(2)
C7 C1 C6 C5 175.11(15)
C2 C1 C6 C8 178.19(16)
C7 C1 C6 C8 -6.8(2)
C4' O2 C7 O3 175.15(15)
C4' O2 C7 C1 -4.0(2)
C2 C1 C7 O3 140.02(18)
C6 C1 C7 O3 -34.9(3)
C2 C1 C7 O2 -40.9(2)
C6 C1 C7 O2 144.14(16)
C8' O1' C2' C3' -1.3(2)
C8' O1' C2' C1' 178.27(14)
C6' C1' C2' O1' -178.73(14)
C6' C1' C2' C3' 0.8(2)
O1' C2' C3' C4' 178.00(15)
C1' C2' C3' C4' -1.5(2)
C2' C3' C4' C5' 0.8(3)
C2' C3' C4' O2 -172.99(15)
C7 O2 C4' C3' -138.69(16)
C7 O2 C4' C5' 47.5(2)
C3' C4' C5' O1 -178.70(14)
O2 C4' C5' O1 -5.3(2)
C3' C4' C5' C6' 0.5(2)
O2 C4' C5' C6' 173.93(15)
C2 O1 C5' C4' -68.33(18)
C2 O1 C5' C6' 112.50(16)
C2' C1' C6' C5' 0.6(2)
C2' C1' C6' C7' -178.85(14)
C4' C5' C6' C1' -1.2(2)
O1 C5' C6' C1' 177.97(14)
C4' C5' C6' C7' 178.18(14)
O1 C5' C6' C7' -2.6(2)
C1' C6' C7' O2' -168.61(15)
C5' C6' C7' O2' 12.0(2)
C1' C6' C7' O3' 10.4(2)
C5' C6' C7' O3' -168.96(15)
